data_1555953
loop_
_publ_author_name
'Zhao, Yu'
'Chen, Jia-Rong'
'Xiao, Wen-Jing'

_publ_section_title
;
 Synthesis of Hydrazide-Containing Chroman-2-ones and
 Dihydroquinolin-2-ones via Photocatalytic Radical Cascade Reaction of
 Aroylhydrozones.
;
_journal_issue 24
_journal_name_full 'Organic letters'
_journal_page_first 6304
_journal_page_last 6307
_journal_paper_doi 10.1021/acs.orglett.6b03174
_journal_volume 18
_journal_year 2016
_chemical_absolute_configuration unk
_chemical_formula_moiety 'C30 H27 N3 O3'
_chemical_formula_sum 'C30 H27 N3 O3'
_chemical_formula_weight 477.54
_space_group_crystal_system monoclinic
_space_group_IT_number 9
_space_group_name_Hall 'C -2yc'
_space_group_name_H-M_alt 'C 1 c 1'
_atom_sites_solution_hydrogens mixed
_atom_sites_solution_primary direct
_audit_creation_date 2016-07-26
_audit_creation_method
;
Olex2 1.2
(compiled 2016.02.19 svn.r3266 for OlexSys, GUI svn.r5155)
;
_cell_angle_alpha 90
_cell_angle_beta 119.294(2)
_cell_angle_gamma 90
_cell_formula_units_Z 4
_cell_length_a 14.279(2)
_cell_length_b 20.305(4)
_cell_length_c 9.8589(17)
_cell_measurement_reflns_used 5070
_cell_measurement_temperature 296.15
_cell_measurement_theta_max 29.59
_cell_measurement_theta_min 2.35
_cell_volume 2492.9(7)
_computing_cell_refinement 'SAINT v7.68A (Bruker, 2009)'
_computing_data_reduction 'SAINT v7.68A (Bruker, 2009)'
_computing_molecular_graphics 'Olex2 (Dolomanov et al., 2009)'
_computing_publication_material 'Olex2 (Dolomanov et al., 2009)'
_computing_structure_refinement 'ShelXL (Sheldrick, 2015)'
_computing_structure_solution 'ShelXS (Sheldrick, 2008)'
_diffrn_ambient_temperature 296.15
_diffrn_measured_fraction_theta_full 0.997
_diffrn_measured_fraction_theta_max 0.985
_diffrn_measurement_device_type 'Bruker APEX-II CCD'
_diffrn_measurement_method '\f and \w scans'
_diffrn_radiation_monochromator graphite
_diffrn_radiation_type MoK\a
_diffrn_radiation_wavelength 0.71073
_diffrn_reflns_av_R_equivalents 0.0235
_diffrn_reflns_av_unetI/netI 0.0330
_diffrn_reflns_Laue_measured_fraction_full 0.997
_diffrn_reflns_Laue_measured_fraction_max 0.985
_diffrn_reflns_limit_h_max 19
_diffrn_reflns_limit_h_min -19
_diffrn_reflns_limit_k_max 28
_diffrn_reflns_limit_k_min -28
_diffrn_reflns_limit_l_max 13
_diffrn_reflns_limit_l_min -13
_diffrn_reflns_number 12287
_diffrn_reflns_point_group_measured_fraction_full 0.920
_diffrn_reflns_point_group_measured_fraction_max 0.877
_diffrn_reflns_theta_full 25.242
_diffrn_reflns_theta_max 29.840
_diffrn_reflns_theta_min 1.918
_diffrn_standards_number 0
_exptl_absorpt_coefficient_mu 0.083
_exptl_absorpt_correction_T_max 0.7459
_exptl_absorpt_correction_T_min 0.6813
_exptl_absorpt_correction_type multi-scan
_exptl_absorpt_process_details
;
SADABS-2008/1 (Bruker,2008) was used for absorption correction.
wR2(int) was 0.0940 before and 0.0451 after correction.
The Ratio of minimum to maximum transmission is 0.9134.
The \l/2 correction factor is 0.0015.
;
_exptl_crystal_colour colourless
_exptl_crystal_colour_primary colourless
_exptl_crystal_density_diffrn 1.272
_exptl_crystal_description block
_exptl_crystal_F_000 1008
_exptl_crystal_size_max 0.29
_exptl_crystal_size_mid 0.22
_exptl_crystal_size_min 0.21
_refine_diff_density_max 0.158
_refine_diff_density_min -0.211
_refine_diff_density_rms 0.041
_refine_ls_abs_structure_details
;
 Flack x determined using 2083 quotients [(I+)-(I-)]/[(I+)+(I-)]
 (Parsons, Flack and Wagner, Acta Cryst. B69 (2013) 249-259).
;
_refine_ls_abs_structure_Flack -0.2(5)
_refine_ls_extinction_method none
_refine_ls_goodness_of_fit_ref 1.031
_refine_ls_hydrogen_treatment constr
_refine_ls_matrix_type full
_refine_ls_number_parameters 325
_refine_ls_number_reflns 6272
_refine_ls_number_restraints 20
_refine_ls_restrained_S_all 1.047
_refine_ls_R_factor_all 0.0473
_refine_ls_R_factor_gt 0.0389
_refine_ls_shift/su_max 0.000
_refine_ls_shift/su_mean 0.000
_refine_ls_structure_factor_coef Fsqd
_refine_ls_weighting_details 'w=1/[\s^2^(Fo^2^)+(0.0650P)^2^+0.1402P] where P=(Fo^2^+2Fc^2^)/3'
_refine_ls_weighting_scheme calc
_refine_ls_wR_factor_gt 0.1025
_refine_ls_wR_factor_ref 0.1092
_reflns_Friedel_coverage 0.776
_reflns_Friedel_fraction_full 0.842
_reflns_Friedel_fraction_max 0.768
_reflns_number_gt 5432
_reflns_number_total 6272
_reflns_threshold_expression 'I > 2\s(I)'
_cod_data_source_file ol6b03174_si_002.cif
_cod_data_source_block zy201
_cod_database_code 1555953
_shelx_space_group_comment
;
The symmetry employed for this shelxl refinement is uniquely defined
by the following loop, which should always be used as a source of
symmetry information in preference to the above space-group names.
They are only intended as comments.
;
_olex2_refinement_description
;
1. Fixed Uiso
 At 1.2 times of:
  All C(H) groups, All C(H,H) groups, All N(H) groups
2. Uiso/Uaniso restraints and constraints
Uanis(C13) \\sim Ueq, Uanis(C14) \\sim Ueq, Uanis(C15) \\sim Ueq: with sigma of
0.01 and sigma for terminal atoms of 0.02
3.a Riding coordinates:
 N1(H1)
3.b Ternary CH refined with riding coordinates:
 C7(H7), C8(H8)
3.c Secondary CH2 refined with riding coordinates:
 C17(H17A,H17B), C18(H18A,H18B)
3.d Aromatic/amide H refined with riding coordinates:
 C3(H3), C4(H4), C5(H5), C6(H6), C12(H12), C13(H13), C14(H14), C15(H15),
 C16(H16), C20(H20), C21(H21), C22(H22), C23(H23), C24(H24), C26(H26), C27(H27),
  C28(H28), C29(H29), C30(H30), N2(H2)
;
_shelx_shelxl_version_number 2014/7
_olex2_submission_special_instructions 'No special instructions were received'

loop_
_space_group_symop_operation_xyz
'x, y, z'
'x, -y, z+1/2'
'x+1/2, y+1/2, z'
'x+1/2, -y+1/2, z+1/2'

loop_
_atom_site_label
_atom_site_type_symbol
_atom_site_fract_x
_atom_site_fract_y
_atom_site_fract_z
_atom_site_U_iso_or_equiv
_atom_site_adp_type
_atom_site_occupancy
_atom_site_site_symmetry_order
_atom_site_calc_flag
_atom_site_refinement_flags_posn
_atom_site_refinement_flags_adp
C1 C -0.09972(16) 0.41322(10) -0.0714(2) 0.0406(4) Uani 1 1 d . .
C2 C -0.00722(15) 0.42128(9) -0.0812(2) 0.0377(4) Uani 1 1 d . .
C3 C -0.0158(2) 0.42397(11) -0.2271(3) 0.0495(5) Uani 1 1 d . .
H3 H 0.0457 0.4293 -0.2358 0.059 Uiso 1 1 calc R .
C4 C -0.1146(2) 0.41885(12) -0.3599(3) 0.0626(7) Uani 1 1 d . .
H4 H -0.1196 0.4214 -0.4574 0.075 Uiso 1 1 calc R .
C5 C -0.2056(2) 0.40990(13) -0.3473(3) 0.0652(7) Uani 1 1 d . .
H5 H -0.2719 0.4055 -0.4367 0.078 Uiso 1 1 calc R .
C6 C -0.19913(19) 0.40749(12) -0.2035(3) 0.0566(6) Uani 1 1 d . .
H6 H -0.2608 0.4021 -0.1951 0.068 Uiso 1 1 calc R .
C7 C 0.09801(15) 0.42768(9) 0.0672(2) 0.0353(4) Uani 1 1 d . .
H7 H 0.1568 0.4124 0.0508 0.042 Uiso 1 1 calc R .
C8 C 0.09402(14) 0.38638(9) 0.1943(2) 0.0365(4) Uani 1 1 d . .
H8 H 0.1576 0.3966 0.2940 0.044 Uiso 1 1 calc R .
C9 C -0.00429(16) 0.40315(10) 0.2061(2) 0.0403(4) Uani 1 1 d . .
C10 C 0.29584(16) 0.51756(9) 0.1749(2) 0.0388(4) Uani 1 1 d . .
C11 C 0.40526(17) 0.53836(11) 0.2959(2) 0.0458(5) Uani 1 1 d . .
C12 C 0.4205(2) 0.58677(15) 0.4037(3) 0.0659(7) Uani 1 1 d . .
H12 H 0.3620 0.6052 0.4071 0.079 Uiso 1 1 calc R .
C13 C 0.5244(3) 0.6076(2) 0.5070(4) 0.0994(13) Uani 1 1 d . U
H13 H 0.5354 0.6405 0.5788 0.119 Uiso 1 1 calc R .
C14 C 0.6112(3) 0.5794(3) 0.5033(5) 0.1027(15) Uani 1 1 d . U
H14 H 0.6805 0.5932 0.5729 0.123 Uiso 1 1 calc R .
C15 C 0.5953(3) 0.5319(2) 0.3986(5) 0.0896(12) Uani 1 1 d . U
H15 H 0.6542 0.5124 0.3984 0.108 Uiso 1 1 calc R .
C16 C 0.4930(2) 0.51148(14) 0.2915(4) 0.0646(7) Uani 1 1 d . .
H16 H 0.4830 0.4800 0.2170 0.077 Uiso 1 1 calc R .
C17 C 0.09528(16) 0.31246(10) 0.1614(2) 0.0401(4) Uani 1 1 d . .
H17A H 0.0238 0.2994 0.0824 0.048 Uiso 1 1 calc R .
H17B H 0.1433 0.3053 0.1195 0.048 Uiso 1 1 calc R .
C18 C 0.13024(16) 0.26834(10) 0.3030(2) 0.0426(4) Uani 1 1 d . .
H18A H 0.0737 0.2673 0.3305 0.051 Uiso 1 1 calc R .
H18B H 0.1399 0.2238 0.2762 0.051 Uiso 1 1 calc R .
C19 C 0.24035(15) 0.27743(10) 0.5863(2) 0.0390(4) Uani 1 1 d . .
C20 C 0.16604(19) 0.30296(13) 0.6241(3) 0.0541(5) Uani 1 1 d . .
H20 H 0.1117 0.3305 0.5545 0.065 Uiso 1 1 calc R .
C21 C 0.1725(2) 0.28748(16) 0.7654(3) 0.0661(7) Uani 1 1 d . .
H21 H 0.1218 0.3043 0.7894 0.079 Uiso 1 1 calc R .
C22 C 0.2532(2) 0.24757(18) 0.8703(3) 0.0725(8) Uani 1 1 d . .
H22 H 0.2566 0.2369 0.9644 0.087 Uiso 1 1 calc R .
C23 C 0.3285(2) 0.22354(17) 0.8352(3) 0.0700(8) Uani 1 1 d . .
H23 H 0.3843 0.1975 0.9071 0.084 Uiso 1 1 calc R .
C24 C 0.32199(19) 0.23775(12) 0.6938(3) 0.0528(5) Uani 1 1 d . .
H24 H 0.3728 0.2205 0.6705 0.063 Uiso 1 1 calc R .
C25 C 0.32274(14) 0.29824(9) 0.4232(2) 0.0358(4) Uani 1 1 d . .
C26 C 0.39982(18) 0.34392(10) 0.5173(3) 0.0460(4) Uani 1 1 d . .
H26 H 0.3923 0.3660 0.5941 0.055 Uiso 1 1 calc R .
C27 C 0.48688(19) 0.35671(12) 0.4978(3) 0.0546(5) Uani 1 1 d . .
H27 H 0.5373 0.3877 0.5611 0.065 Uiso 1 1 calc R .
C28 C 0.5008(2) 0.32431(15) 0.3861(3) 0.0603(6) Uani 1 1 d . .
H28 H 0.5598 0.3334 0.3730 0.072 Uiso 1 1 calc R .
C29 C 0.4264(2) 0.27859(15) 0.2948(3) 0.0596(6) Uani 1 1 d . .
H29 H 0.4352 0.2562 0.2197 0.072 Uiso 1 1 calc R .
C30 C 0.33767(17) 0.26508(11) 0.3126(2) 0.0461(4) Uani 1 1 d . .
H30 H 0.2880 0.2336 0.2498 0.055 Uiso 1 1 calc R .
N1 N 0.11421(13) 0.49748(8) 0.11435(19) 0.0379(3) Uani 1 1 d . .
H1 H 0.0869 0.5243 0.0370 0.045 Uiso 1 1 d R .
N2 N 0.22243(14) 0.51124(8) 0.22119(18) 0.0398(4) Uani 1 1 d . .
H2 H 0.2417 0.5157 0.3181 0.048 Uiso 1 1 calc R .
N3 N 0.23019(13) 0.29017(9) 0.43841(19) 0.0418(4) Uani 1 1 d . .
O1 O -0.09831(12) 0.41158(8) 0.07045(19) 0.0487(3) Uani 1 1 d . .
O2 O -0.00771(15) 0.40668(8) 0.3249(2) 0.0565(4) Uani 1 1 d . .
O3 O 0.27354(14) 0.50851(9) 0.03910(19) 0.0569(4) Uani 1 1 d . .

loop_
_atom_site_aniso_label
_atom_site_aniso_U_11
_atom_site_aniso_U_22
_atom_site_aniso_U_33
_atom_site_aniso_U_23
_atom_site_aniso_U_13
_atom_site_aniso_U_12
C1 0.0365(10) 0.0411(9) 0.0379(10) 0.0018(7) 0.0133(8) 0.0002(7)
C2 0.0380(9) 0.0375(9) 0.0314(9) 0.0009(6) 0.0122(8) -0.0042(7)
C3 0.0586(13) 0.0506(11) 0.0372(10) 0.0002(8) 0.0220(10) -0.0075(9)
C4 0.0826(19) 0.0564(13) 0.0300(10) 0.0012(9) 0.0131(11) -0.0063(12)
C5 0.0552(14) 0.0587(13) 0.0451(13) 0.0026(10) -0.0039(11) -0.0035(11)
C6 0.0375(11) 0.0534(12) 0.0586(14) 0.0018(10) 0.0078(10) 0.0003(9)
C7 0.0336(8) 0.0417(9) 0.0304(8) -0.0011(6) 0.0156(7) -0.0034(7)
C8 0.0343(9) 0.0427(9) 0.0274(8) 0.0006(7) 0.0112(7) -0.0034(7)
C9 0.0456(11) 0.0392(9) 0.0384(10) -0.0007(7) 0.0222(9) -0.0034(7)
C10 0.0416(10) 0.0445(9) 0.0323(9) 0.0005(7) 0.0196(8) -0.0071(8)
C11 0.0432(11) 0.0552(11) 0.0368(10) 0.0082(8) 0.0177(8) -0.0091(8)
C12 0.0625(16) 0.0884(19) 0.0470(13) -0.0157(12) 0.0269(12) -0.0277(13)
C13 0.094(3) 0.131(3) 0.0598(18) -0.0226(19) 0.0274(17) -0.064(2)
C14 0.0502(17) 0.145(4) 0.080(2) 0.026(2) 0.0068(16) -0.039(2)
C15 0.0451(15) 0.096(2) 0.115(3) 0.040(2) 0.0286(18) 0.0026(14)
C16 0.0517(14) 0.0605(13) 0.083(2) 0.0180(12) 0.0340(14) 0.0012(10)
C17 0.0378(9) 0.0424(9) 0.0302(9) 0.0009(7) 0.0091(7) 0.0001(7)
C18 0.0369(10) 0.0471(10) 0.0356(10) 0.0053(8) 0.0113(8) -0.0048(8)
C19 0.0351(9) 0.0472(10) 0.0325(9) 0.0040(7) 0.0147(8) -0.0006(7)
C20 0.0448(12) 0.0687(14) 0.0509(12) 0.0098(10) 0.0250(10) 0.0118(10)
C21 0.0569(15) 0.098(2) 0.0566(15) 0.0000(14) 0.0379(13) 0.0021(13)
C22 0.0687(17) 0.113(2) 0.0410(12) 0.0124(14) 0.0308(12) -0.0057(16)
C23 0.0582(15) 0.101(2) 0.0455(13) 0.0295(13) 0.0216(12) 0.0155(14)
C24 0.0468(11) 0.0677(14) 0.0447(11) 0.0155(10) 0.0229(10) 0.0149(10)
C25 0.0342(9) 0.0391(9) 0.0307(9) 0.0043(7) 0.0132(7) 0.0035(7)
C26 0.0443(11) 0.0495(11) 0.0433(11) -0.0080(8) 0.0208(9) -0.0036(8)
C27 0.0463(12) 0.0609(13) 0.0537(13) -0.0042(10) 0.0223(10) -0.0125(10)
C28 0.0445(12) 0.0881(18) 0.0539(14) 0.0067(12) 0.0284(11) -0.0018(11)
C29 0.0535(14) 0.0883(17) 0.0399(12) -0.0049(11) 0.0252(11) 0.0105(12)
C30 0.0443(11) 0.0507(11) 0.0371(10) -0.0052(8) 0.0151(9) 0.0021(9)
N1 0.0370(8) 0.0423(8) 0.0327(8) -0.0003(6) 0.0157(7) -0.0049(6)
N2 0.0406(8) 0.0542(9) 0.0256(7) -0.0065(6) 0.0170(6) -0.0145(7)
N3 0.0316(8) 0.0586(10) 0.0294(8) 0.0044(7) 0.0103(6) -0.0025(7)
O1 0.0373(7) 0.0624(9) 0.0485(9) 0.0013(7) 0.0226(7) 0.0015(6)
O2 0.0722(11) 0.0622(9) 0.0502(9) -0.0016(7) 0.0417(9) -0.0033(8)
O3 0.0596(10) 0.0856(12) 0.0339(7) -0.0085(7) 0.0293(8) -0.0154(8)

loop_
_atom_type_symbol
_atom_type_description
_atom_type_scat_dispersion_real
_atom_type_scat_dispersion_imag
_atom_type_scat_source
C C 0.0033 0.0016 'International Tables Vol C Tables 4.2.6.8 and 6.1.1.4'
H H 0.0000 0.0000 'International Tables Vol C Tables 4.2.6.8 and 6.1.1.4'
N N 0.0061 0.0033 'International Tables Vol C Tables 4.2.6.8 and 6.1.1.4'
O O 0.0106 0.0060 'International Tables Vol C Tables 4.2.6.8 and 6.1.1.4'

loop_
_geom_angle_atom_site_label_1
_geom_angle_atom_site_label_2
_geom_angle_atom_site_label_3
_geom_angle
C2 C1 C6 121.4(2)
C2 C1 O1 122.02(16)
C6 C1 O1 116.6(2)
C1 C2 C3 118.46(18)
C1 C2 C7 118.44(17)
C3 C2 C7 123.10(19)
C2 C3 H3 119.6
C4 C3 C2 120.8(2)
C4 C3 H3 119.6
C3 C4 H4 120.1
C5 C4 C3 119.7(2)
C5 C4 H4 120.1
C4 C5 H5 119.8
C6 C5 C4 120.5(2)
C6 C5 H5 119.8
C1 C6 H6 120.4
C5 C6 C1 119.1(2)
C5 C6 H6 120.4
C2 C7 H7 109.9
C2 C7 C8 109.23(15)
C8 C7 H7 109.9
N1 C7 C2 108.51(16)
N1 C7 H7 109.9
N1 C7 C8 109.36(15)
C7 C8 H8 108.5
C7 C8 C17 110.67(15)
C9 C8 C7 110.42(15)
C9 C8 H8 108.5
C9 C8 C17 110.19(15)
C17 C8 H8 108.5
O1 C9 C8 117.46(16)
O2 C9 C8 125.12(19)
O2 C9 O1 117.33(19)
N2 C10 C11 116.34(17)
O3 C10 C11 121.73(18)
O3 C10 N2 121.89(18)
C12 C11 C10 121.7(2)
C12 C11 C16 119.9(2)
C16 C11 C10 118.2(2)
C11 C12 H12 120.4
C11 C12 C13 119.2(3)
C13 C12 H12 120.4
C12 C13 H13 119.9
C14 C13 C12 120.3(4)
C14 C13 H13 119.9
C13 C14 H14 120.0
C15 C14 C13 119.9(3)
C15 C14 H14 120.0
C14 C15 H15 119.4
C14 C15 C16 121.2(3)
C16 C15 H15 119.4
C11 C16 H16 120.3
C15 C16 C11 119.4(3)
C15 C16 H16 120.3
C8 C17 H17A 108.7
C8 C17 H17B 108.7
H17A C17 H17B 107.6
C18 C17 C8 114.42(16)
C18 C17 H17A 108.7
C18 C17 H17B 108.7
C17 C18 H18A 108.9
C17 C18 H18B 108.9
H18A C18 H18B 107.8
N3 C18 C17 113.15(16)
N3 C18 H18A 108.9
N3 C18 H18B 108.9
C20 C19 C24 118.7(2)
C20 C19 N3 120.15(18)
C24 C19 N3 121.16(19)
C19 C20 H20 119.9
C19 C20 C21 120.1(2)
C21 C20 H20 119.9
C20 C21 H21 119.7
C22 C21 C20 120.6(2)
C22 C21 H21 119.7
C21 C22 H22 120.2
C23 C22 C21 119.5(2)
C23 C22 H22 120.2
C22 C23 H23 119.8
C22 C23 C24 120.5(2)
C24 C23 H23 119.8
C19 C24 H24 119.7
C23 C24 C19 120.6(2)
C23 C24 H24 119.7
C26 C25 N3 118.92(17)
C30 C25 C26 118.26(18)
C30 C25 N3 122.73(18)
C25 C26 H26 119.7
C27 C26 C25 120.56(19)
C27 C26 H26 119.7
C26 C27 H27 119.5
C26 C27 C28 121.1(2)
C28 C27 H27 119.5
C27 C28 H28 120.6
C29 C28 C27 118.7(2)
C29 C28 H28 120.6
C28 C29 H29 119.5
C28 C29 C30 121.0(2)
C30 C29 H29 119.5
C25 C30 C29 120.3(2)
C25 C30 H30 119.8
C29 C30 H30 119.8
C7 N1 H1 113.4
N2 N1 C7 111.84(15)
N2 N1 H1 113.2
C10 N2 N1 121.32(15)
C10 N2 H2 119.3
N1 N2 H2 119.3
C19 N3 C18 116.45(16)
C25 N3 C18 118.92(16)
C25 N3 C19 120.07(15)
C9 O1 C1 120.79(15)

loop_
_geom_bond_atom_site_label_1
_geom_bond_atom_site_label_2
_geom_bond_distance
C1 C2 1.380(3)
C1 C6 1.384(3)
C1 O1 1.390(3)
C2 C3 1.383(3)
C2 C7 1.505(3)
C3 H3 0.9300
C3 C4 1.381(3)
C4 H4 0.9300
C4 C5 1.376(4)
C5 H5 0.9300
C5 C6 1.376(4)
C6 H6 0.9300
C7 H7 0.9800
C7 C8 1.532(2)
C7 N1 1.474(2)
C8 H8 0.9800
C8 C9 1.503(3)
C8 C17 1.538(3)
C9 O1 1.365(3)
C9 O2 1.199(3)
C10 C11 1.490(3)
C10 N2 1.338(2)
C10 O3 1.229(2)
C11 C12 1.385(4)
C11 C16 1.386(4)
C12 H12 0.9300
C12 C13 1.392(4)
C13 H13 0.9300
C13 C14 1.381(7)
C14 H14 0.9300
C14 C15 1.350(7)
C15 H15 0.9300
C15 C16 1.382(5)
C16 H16 0.9300
C17 H17A 0.9700
C17 H17B 0.9700
C17 C18 1.523(3)
C18 H18A 0.9700
C18 H18B 0.9700
C18 N3 1.467(2)
C19 C20 1.386(3)
C19 C24 1.387(3)
C19 N3 1.416(3)
C20 H20 0.9300
C20 C21 1.386(4)
C21 H21 0.9300
C21 C22 1.374(4)
C22 H22 0.9300
C22 C23 1.370(4)
C23 H23 0.9300
C23 C24 1.382(3)
C24 H24 0.9300
C25 C26 1.390(3)
C25 C30 1.384(3)
C25 N3 1.410(2)
C26 H26 0.9300
C26 C27 1.372(3)
C27 H27 0.9300
C27 C28 1.379(4)
C28 H28 0.9300
C28 C29 1.366(4)
C29 H29 0.9300
C29 C30 1.388(3)
C30 H30 0.9300
N1 H1 0.8599
N1 N2 1.408(2)
N2 H2 0.8600

loop_
_geom_torsion_atom_site_label_1
_geom_torsion_atom_site_label_2
_geom_torsion_atom_site_label_3
_geom_torsion_atom_site_label_4
_geom_torsion
C1 C2 C3 C4 0.1(3)
C1 C2 C7 C8 32.7(2)
C1 C2 C7 N1 -86.5(2)
C2 C1 C6 C5 0.0(3)
C2 C1 O1 C9 -14.7(3)
C2 C3 C4 C5 -1.0(4)
C2 C7 C8 C9 -51.9(2)
C2 C7 C8 C17 70.39(19)
C2 C7 N1 N2 -161.48(15)
C3 C2 C7 C8 -148.21(19)
C3 C2 C7 N1 92.6(2)
C3 C4 C5 C6 1.4(4)
C4 C5 C6 C1 -0.9(4)
C6 C1 C2 C3 0.4(3)
C6 C1 C2 C7 179.56(19)
C6 C1 O1 C9 166.34(19)
C7 C2 C3 C4 -179.0(2)
C7 C8 C9 O1 42.0(2)
C7 C8 C9 O2 -141.7(2)
C7 C8 C17 C18 159.77(16)
C7 N1 N2 C10 76.9(2)
C8 C7 N1 N2 79.45(18)
C8 C9 O1 C1 -8.3(3)
C8 C17 C18 N3 -49.6(2)
C9 C8 C17 C18 -77.8(2)
C10 C11 C12 C13 -175.4(3)
C10 C11 C16 C15 177.5(2)
C11 C10 N2 N1 174.38(17)
C11 C12 C13 C14 -1.0(5)
C12 C11 C16 C15 2.2(4)
C12 C13 C14 C15 0.4(6)
C13 C14 C15 C16 1.5(6)
C14 C15 C16 C11 -2.8(5)
C16 C11 C12 C13 -0.3(4)
C17 C8 C9 O1 -80.6(2)
C17 C8 C9 O2 95.7(2)
C17 C18 N3 C19 148.04(18)
C17 C18 N3 C25 -55.8(2)
C19 C20 C21 C22 0.9(4)
C20 C19 C24 C23 0.5(4)
C20 C19 N3 C18 -59.1(3)
C20 C19 N3 C25 145.1(2)
C20 C21 C22 C23 0.7(5)
C21 C22 C23 C24 -1.8(5)
C22 C23 C24 C19 1.1(5)
C24 C19 C20 C21 -1.5(4)
C24 C19 N3 C18 118.8(2)
C24 C19 N3 C25 -37.0(3)
C25 C26 C27 C28 -0.6(4)
C26 C25 C30 C29 -1.4(3)
C26 C25 N3 C18 151.79(19)
C26 C25 N3 C19 -53.0(3)
C26 C27 C28 C29 -0.4(4)
C27 C28 C29 C30 0.5(4)
C28 C29 C30 C25 0.4(4)
C30 C25 C26 C27 1.5(3)
C30 C25 N3 C18 -24.7(3)
C30 C25 N3 C19 130.6(2)
N1 C7 C8 C9 66.73(19)
N1 C7 C8 C17 -170.98(15)
N2 C10 C11 C12 -41.4(3)
N2 C10 C11 C16 143.4(2)
N3 C19 C20 C21 176.4(2)
N3 C19 C24 C23 -177.4(2)
N3 C25 C26 C27 -175.1(2)
N3 C25 C30 C29 175.1(2)
O1 C1 C2 C3 -178.47(18)
O1 C1 C2 C7 0.7(3)
O1 C1 C6 C5 178.9(2)
O2 C9 O1 C1 175.06(18)
O3 C10 C11 C12 136.6(2)
O3 C10 C11 C16 -38.6(3)
O3 C10 N2 N1 -3.6(3)
